data_4027109
loop_
_publ_author_name
'Qing Han'
'Li-Lei Wang'
'Quan-Jie Li'
'Guang-Zhen Zhao'
'Jiuming He'
'Bingjie Hu'
'Hongwei Tan'
'Zeper Abliz'
'Yihua Yu'
'Hai-Bo Yang'

_publ_section_title
;
 Synthesis of Triangular Metallodendrimers via Coordination-Driven
 Self-Assembly
;
_journal_name_full 'Journal of Organic Chemistry'
_journal_page_first 3426
_journal_page_last 3432
_journal_paper_doi 10.1021/jo300016a
_journal_volume 77
_journal_year 2012
_chemical_formula_sum 'C52 H80 Br2 O2 P4 Pt2'
_chemical_formula_weight 1411.04
_chemical_name_systematic
; 
 ? 
;
_space_group_IT_number 14
_symmetry_cell_setting monoclinic
_symmetry_space_group_name_Hall '-P 2ybc'
_symmetry_space_group_name_H-M 'P 1 21/c 1'
_atom_sites_solution_hydrogens geom
_atom_sites_solution_primary direct
_atom_sites_solution_secondary difmap
_audit_creation_method SHELXL-97
_cell_angle_alpha 90.00
_cell_angle_beta 113.891(2)
_cell_angle_gamma 90.00
_cell_formula_units_Z 8
_cell_length_a 16.4794(12)
_cell_length_b 45.447(3)
_cell_length_c 16.3605(12)
_cell_measurement_temperature 173(2)
_cell_volume 11203.2(14)
_computing_structure_refinement 'SHELXL-97 (Sheldrick, 2008)'
_computing_structure_solution 'SHELXS-97 (Sheldrick, 2008)'
_diffrn_ambient_temperature 173(2)
_diffrn_measured_fraction_theta_full 0.999
_diffrn_measured_fraction_theta_max 0.999
_diffrn_radiation_monochromator graphite
_diffrn_radiation_source 'fine-focus sealed tube'
_diffrn_radiation_type MoK\a
_diffrn_radiation_wavelength 0.71073
_diffrn_reflns_av_R_equivalents 0.0964
_diffrn_reflns_av_sigmaI/netI 0.0586
_diffrn_reflns_limit_h_max 19
_diffrn_reflns_limit_h_min -19
_diffrn_reflns_limit_k_max 52
_diffrn_reflns_limit_k_min -54
_diffrn_reflns_limit_l_max 19
_diffrn_reflns_limit_l_min -19
_diffrn_reflns_number 128921
_diffrn_reflns_theta_full 25.01
_diffrn_reflns_theta_max 25.01
_diffrn_reflns_theta_min 1.35
_exptl_absorpt_coefficient_mu 6.566
_exptl_absorpt_correction_T_max 0.4197
_exptl_absorpt_correction_T_min 0.1521
_exptl_absorpt_correction_type multi-scan
_exptl_crystal_colour yellow
_exptl_crystal_density_diffrn 1.673
_exptl_crystal_description block
_exptl_crystal_F_000 5552
_exptl_crystal_size_max 0.46
_exptl_crystal_size_mid 0.32
_exptl_crystal_size_min 0.16
_refine_diff_density_max 3.564
_refine_diff_density_min -4.356
_refine_diff_density_rms 0.299
_refine_ls_extinction_method none
_refine_ls_goodness_of_fit_ref 1.267
_refine_ls_hydrogen_treatment constr
_refine_ls_matrix_type full
_refine_ls_number_parameters 1117
_refine_ls_number_reflns 19750
_refine_ls_number_restraints 61
_refine_ls_restrained_S_all 1.265
_refine_ls_R_factor_all 0.1345
_refine_ls_R_factor_gt 0.1150
_refine_ls_shift/su_max 0.001
_refine_ls_shift/su_mean 0.000
_refine_ls_structure_factor_coef Fsqd
_refine_ls_weighting_details 'calc w=1/[\s^2^(Fo^2^)+(0.0001P)^2^+862.9016P] where P=(Fo^2^+2Fc^2^)/3'
_refine_ls_weighting_scheme calc
_refine_ls_wR_factor_gt 0.2402
_refine_ls_wR_factor_ref 0.2482
_reflns_number_gt 16044
_reflns_number_total 19750
_reflns_threshold_expression >2sigma(I)
_cod_data_source_file jo300016a_si_002.cif
_cod_data_source_block z
_cod_original_cell_volume 11203.1(14)
_cod_database_code 4027109

loop_
_symmetry_equiv_pos_as_xyz
'x, y, z'
'-x, y+1/2, -z+1/2'
'-x, -y, -z'
'x, -y-1/2, z-1/2'

loop_
_atom_site_label
_atom_site_type_symbol
_atom_site_fract_x
_atom_site_fract_y
_atom_site_fract_z
_atom_site_U_iso_or_equiv
_atom_site_adp_type
_atom_site_occupancy
_atom_site_symmetry_multiplicity
_atom_site_calc_flag
_atom_site_refinement_flags
Pt3 Pt 0.93864(6) 0.195596(18) 0.95412(5) 0.0252(2) Uani 1 1 d .
Pt4 Pt 1.11066(5) 0.11680(2) 0.63726(6) 0.0267(2) Uani 1 1 d .
Br3 Br 1.01481(19) 0.23983(5) 1.04773(17) 0.0463(7) Uani 1 1 d .
Br4 Br 1.24471(18) 0.14036(8) 0.6280(2) 0.0634(9) Uani 1 1 d .
P5 P 1.0261(4) 0.16705(14) 1.0724(4) 0.0352(14) Uani 1 1 d .
P6 P 0.8558(4) 0.22401(14) 0.8324(4) 0.0350(14) Uani 1 1 d .
P7 P 1.0186(4) 0.15390(13) 0.5565(4) 0.0309(13) Uani 1 1 d .
P8 P 1.2030(4) 0.08183(14) 0.7279(4) 0.0311(13) Uani 1 1 d .
O3 O 0.7542(9) 0.0377(3) 0.6656(11) 0.031(4) Uani 1 1 d .
O4 O 0.6877(9) 0.0677(3) 0.7741(10) 0.027(3) Uani 1 1 d .
C53 C 0.7850(13) 0.0645(5) 0.6979(14) 0.027(5) Uani 1 1 d .
C54 C 0.7548(13) 0.0793(4) 0.7551(14) 0.023(4) Uani 1 1 d .
C55 C 0.7939(13) 0.1071(4) 0.7969(12) 0.021(4) Uani 1 1 d .
C56 C 0.7603(13) 0.1226(4) 0.8472(13) 0.021(4) Uani 1 1 d .
H56A H 0.7074 0.1161 0.8515 0.025 Uiso 1 1 calc R
C57 C 0.8021(14) 0.1477(5) 0.8921(14) 0.027(5) Uani 1 1 d .
H57A H 0.7773 0.1573 0.9283 0.033 Uiso 1 1 calc R
C58 C 0.8783(12) 0.1600(4) 0.8884(12) 0.017(4) Uani 1 1 d U
C59 C 0.9090(13) 0.1442(4) 0.8318(12) 0.019(4) Uani 1 1 d .
H59A H 0.9588 0.1519 0.8234 0.023 Uiso 1 1 calc R
C60 C 0.8702(12) 0.1176(5) 0.7865(13) 0.022(4) Uani 1 1 d .
C61 C 0.9013(13) 0.1026(4) 0.7279(12) 0.020(4) Uani 1 1 d .
C62 C 0.8579(12) 0.0774(4) 0.6809(14) 0.022(4) Uani 1 1 d .
C63 C 0.8856(14) 0.0635(5) 0.6195(14) 0.029(5) Uani 1 1 d .
H63A H 0.8564 0.0462 0.5885 0.035 Uiso 1 1 calc R
C64 C 0.9561(13) 0.0753(4) 0.6054(13) 0.021(4) Uani 1 1 d .
H64A H 0.9724 0.0667 0.5612 0.025 Uiso 1 1 calc R
C65 C 1.0041(13) 0.0993(5) 0.6534(13) 0.021(4) Uani 1 1 d .
C66 C 0.9764(12) 0.1123(4) 0.7144(12) 0.019(4) Uani 1 1 d .
H66A H 1.0094 0.1285 0.7486 0.023 Uiso 1 1 calc R
C67 C 0.6338(16) 0.0098(5) 0.8925(16) 0.035(6) Uani 1 1 d .
H67A H 0.6770 -0.0045 0.8954 0.042 Uiso 1 1 calc R
C68 C 0.5634(19) 0.0021(6) 0.9114(17) 0.049(7) Uani 1 1 d .
H68A H 0.5585 -0.0176 0.9285 0.058 Uiso 1 1 calc R
C69 C 0.5017(18) 0.0215(7) 0.9063(18) 0.053(8) Uani 1 1 d .
H69A H 0.4525 0.0152 0.9179 0.064 Uiso 1 1 calc R
C70 C 0.5063(17) 0.0510(7) 0.8846(18) 0.050(7) Uani 1 1 d .
H70A H 0.4623 0.0648 0.8828 0.060 Uiso 1 1 calc R
C71 C 0.5772(15) 0.0593(6) 0.8661(16) 0.043(6) Uani 1 1 d .
H71A H 0.5825 0.0792 0.8512 0.052 Uiso 1 1 calc R
C72 C 0.6417(13) 0.0389(6) 0.8688(15) 0.033(6) Uani 1 1 d .
C73 C 0.7195(14) 0.0495(6) 0.8496(17) 0.041(6) Uani 1 1 d .
H73A H 0.7616 0.0606 0.9016 0.049 Uiso 1 1 calc R
H73B H 0.7513 0.0325 0.8388 0.049 Uiso 1 1 calc R
C74 C 0.6164(15) -0.0110(5) 0.5224(16) 0.034(5) Uani 1 1 d U
H74A H 0.6214 -0.0031 0.4709 0.041 Uiso 1 1 calc R
C75 C 0.591(2) -0.0423(8) 0.523(3) 0.090(15) Uani 1 1 d .
H75A H 0.5936 -0.0560 0.4800 0.108 Uiso 1 1 calc R
C76 C 0.564(2) -0.0506(7) 0.591(3) 0.064(9) Uani 1 1 d .
H76A H 0.5318 -0.0685 0.5841 0.077 Uiso 1 1 calc R
C77 C 0.5804(16) -0.0349(7) 0.661(2) 0.060(10) Uani 1 1 d .
H77A H 0.5724 -0.0430 0.7106 0.072 Uiso 1 1 calc R
C78 C 0.6092(16) -0.0068(6) 0.6641(17) 0.042(6) Uani 1 1 d U
H78A H 0.6150 0.0051 0.7139 0.050 Uiso 1 1 calc R
C79 C 0.6319(14) 0.0059(5) 0.5928(15) 0.028(5) Uani 1 1 d U
C80 C 0.6670(16) 0.0369(4) 0.5976(13) 0.027(5) Uani 1 1 d .
H80A H 0.6678 0.0425 0.5394 0.033 Uiso 1 1 calc R
H80B H 0.6284 0.0509 0.6116 0.033 Uiso 1 1 calc R
C81 C 1.021(2) 0.1782(8) 1.180(2) 0.065(9) Uani 1 1 d .
H81A H 1.0466 0.1625 1.2248 0.078 Uiso 1 1 calc R
H81B H 1.0556 0.1964 1.2022 0.078 Uiso 1 1 calc R
C82 C 0.925(2) 0.1833(7) 1.164(2) 0.068(10) Uani 1 1 d .
H82A H 0.9214 0.1891 1.2197 0.102 Uiso 1 1 calc R
H82B H 0.8910 0.1651 1.1413 0.102 Uiso 1 1 calc R
H82C H 0.9001 0.1990 1.1192 0.102 Uiso 1 1 calc R
C83 C 1.017(2) 0.1264(6) 1.069(2) 0.057(8) Uani 1 1 d .
H83A H 1.0105 0.1197 1.0097 0.069 Uiso 1 1 calc R
H83B H 1.0733 0.1183 1.1136 0.069 Uiso 1 1 calc R
C84 C 0.947(2) 0.1141(7) 1.087(2) 0.071(9) Uani 1 1 d .
H84A H 0.9500 0.0926 1.0852 0.106 Uiso 1 1 calc R
H84B H 0.8899 0.1208 1.0415 0.106 Uiso 1 1 calc R
H84C H 0.9520 0.1203 1.1462 0.106 Uiso 1 1 calc R
C85 C 1.1467(16) 0.1730(8) 1.095(2) 0.058(8) Uani 1 1 d .
H85A H 1.1617 0.1941 1.1075 0.070 Uiso 1 1 calc R
H85B H 1.1844 0.1616 1.1492 0.070 Uiso 1 1 calc R
C86 C 1.165(2) 0.1632(11) 1.016(3) 0.104(16) Uani 1 1 d .
H86A H 1.2276 0.1671 1.0281 0.155 Uiso 1 1 calc R
H86B H 1.1268 0.1740 0.9627 0.155 Uiso 1 1 calc R
H86C H 1.1537 0.1420 1.0064 0.155 Uiso 1 1 calc R
C87 C 0.9022(18) 0.2602(6) 0.8267(18) 0.046(6) Uani 1 1 d .
H87A H 0.8596 0.2713 0.7750 0.055 Uiso 1 1 calc R
H87B H 0.9116 0.2715 0.8816 0.055 Uiso 1 1 calc R
C88 C 0.9906(17) 0.2572(7) 0.8171(17) 0.049(7) Uani 1 1 d .
H88A H 1.0139 0.2768 0.8138 0.073 Uiso 1 1 calc R
H88B H 0.9812 0.2462 0.7624 0.073 Uiso 1 1 calc R
H88C H 1.0333 0.2466 0.8689 0.073 Uiso 1 1 calc R
C89 C 0.834(2) 0.2084(5) 0.7281(16) 0.058(9) Uani 1 1 d .
H89A H 0.8914 0.2012 0.7291 0.069 Uiso 1 1 calc R
H89B H 0.7961 0.1910 0.7213 0.069 Uiso 1 1 calc R
C90 C 0.789(2) 0.2279(6) 0.6421(17) 0.051(7) Uani 1 1 d .
H90A H 0.7817 0.2162 0.5891 0.076 Uiso 1 1 calc R
H90B H 0.8271 0.2449 0.6458 0.076 Uiso 1 1 calc R
H90C H 0.7313 0.2346 0.6378 0.076 Uiso 1 1 calc R
C91 C 0.7454(16) 0.2306(6) 0.827(2) 0.054(8) Uani 1 1 d .
H91A H 0.7104 0.2417 0.7720 0.065 Uiso 1 1 calc R
H91B H 0.7155 0.2115 0.8245 0.065 Uiso 1 1 calc R
C92 C 0.748(2) 0.2478(10) 0.907(2) 0.094(15) Uani 1 1 d .
H92A H 0.6872 0.2508 0.9027 0.141 Uiso 1 1 calc R
H92B H 0.7760 0.2669 0.9095 0.141 Uiso 1 1 calc R
H92C H 0.7820 0.2368 0.9623 0.141 Uiso 1 1 calc R
C93 C 1.003(2) 0.1817(6) 0.6286(19) 0.051(7) Uani 1 1 d .
H93A H 0.9733 0.1989 0.5915 0.062 Uiso 1 1 calc R
H93B H 0.9624 0.1737 0.6542 0.062 Uiso 1 1 calc R
C94 C 1.084(2) 0.1917(7) 0.702(2) 0.074(11) Uani 1 1 d .
H94A H 1.0697 0.2070 0.7363 0.111 Uiso 1 1 calc R
H94B H 1.1251 0.1998 0.6779 0.111 Uiso 1 1 calc R
H94C H 1.1126 0.1751 0.7415 0.111 Uiso 1 1 calc R
C95 C 0.9059(15) 0.1420(6) 0.4852(17) 0.043(6) Uani 1 1 d .
H95A H 0.9086 0.1282 0.4396 0.052 Uiso 1 1 calc R
H95B H 0.8808 0.1312 0.5222 0.052 Uiso 1 1 calc R
C96 C 0.8436(19) 0.1675(7) 0.438(2) 0.070(10) Uani 1 1 d .
H96A H 0.7844 0.1598 0.4013 0.105 Uiso 1 1 calc R
H96B H 0.8668 0.1779 0.3994 0.105 Uiso 1 1 calc R
H96C H 0.8397 0.1812 0.4825 0.105 Uiso 1 1 calc R
C97 C 1.0563(17) 0.1734(6) 0.4833(17) 0.042(6) Uani 1 1 d .
H97A H 1.0168 0.1905 0.4581 0.050 Uiso 1 1 calc R
H97B H 1.1166 0.1811 0.5188 0.050 Uiso 1 1 calc R
C98 C 1.059(2) 0.1553(7) 0.408(2) 0.060(8) Uani 1 1 d .
H98A H 1.0795 0.1675 0.3705 0.090 Uiso 1 1 calc R
H98B H 0.9990 0.1479 0.3712 0.090 Uiso 1 1 calc R
H98C H 1.0993 0.1387 0.4318 0.090 Uiso 1 1 calc R
C99 C 1.1532(18) 0.0515(6) 0.7622(19) 0.049(7) Uani 1 1 d .
H99A H 1.1118 0.0599 0.7862 0.059 Uiso 1 1 calc R
H99B H 1.1171 0.0402 0.7080 0.059 Uiso 1 1 calc R
C100 C 1.214(2) 0.0298(7) 0.831(2) 0.065(9) Uani 1 1 d .
H10A H 1.1779 0.0147 0.8436 0.098 Uiso 1 1 calc R
H10B H 1.2491 0.0404 0.8867 0.098 Uiso 1 1 calc R
H10C H 1.2539 0.0205 0.8081 0.098 Uiso 1 1 calc R
C101 C 1.2789(16) 0.0974(6) 0.8340(16) 0.042(6) Uani 1 1 d .
H10D H 1.3174 0.0816 0.8713 0.051 Uiso 1 1 calc R
H10E H 1.3175 0.1121 0.8225 0.051 Uiso 1 1 calc R
C102 C 1.228(2) 0.1128(7) 0.8873(15) 0.051(7) Uani 1 1 d .
H10F H 1.2719 0.1212 0.9429 0.077 Uiso 1 1 calc R
H10G H 1.1924 0.0981 0.9015 0.077 Uiso 1 1 calc R
H10H H 1.1899 0.1284 0.8505 0.077 Uiso 1 1 calc R
C103 C 1.2742(15) 0.0651(6) 0.6848(17) 0.041(6) Uani 1 1 d .
H10I H 1.3150 0.0801 0.6791 0.049 Uiso 1 1 calc R
H10J H 1.3106 0.0500 0.7277 0.049 Uiso 1 1 calc R
C104 C 1.223(2) 0.0501(8) 0.5911(18) 0.077(11) Uani 1 1 d .
H10K H 1.2655 0.0410 0.5710 0.115 Uiso 1 1 calc R
H10L H 1.1884 0.0650 0.5477 0.115 Uiso 1 1 calc R
H10M H 1.1828 0.0350 0.5963 0.115 Uiso 1 1 calc R
Pt1 Pt 0.63184(6) 0.11573(2) 0.18087(6) 0.0311(2) Uani 1 1 d .
Pt2 Pt 0.43476(6) 0.19500(2) 0.48107(6) 0.0350(2) Uani 1 1 d .
Br1 Br 0.79293(19) 0.12647(8) 0.2165(2) 0.0656(9) Uani 1 1 d .
Br2 Br 0.5240(2) 0.23596(7) 0.5820(2) 0.0716(10) Uani 1 1 d .
P1 P 0.6819(4) 0.07209(15) 0.2551(4) 0.0356(14) Uani 1 1 d .
P2 P 0.5876(5) 0.15894(19) 0.1078(6) 0.059(2) Uani 1 1 d D
P3 P 0.5117(4) 0.1601(2) 0.5847(5) 0.059(2) Uani 1 1 d .
P4 P 0.3428(5) 0.22825(18) 0.3807(6) 0.061(2) Uani 1 1 d .
O1 O 0.2168(9) 0.0559(3) 0.1109(10) 0.029(3) Uani 1 1 d .
O2 O 0.1605(10) 0.0784(3) 0.2417(11) 0.034(4) Uani 1 1 d .
C1 C 0.2315(12) 0.0896(5) 0.2325(15) 0.029(5) Uani 1 1 d .
C2 C 0.2591(13) 0.0787(5) 0.1683(15) 0.027(5) Uani 1 1 d .
C3 C 0.3395(12) 0.0901(5) 0.1628(13) 0.022(4) Uani 1 1 d .
C4 C 0.3699(13) 0.0785(4) 0.1003(12) 0.019(4) Uani 1 1 d .
H4A H 0.3342 0.0647 0.0570 0.023 Uiso 1 1 calc R
C5 C 0.4509(12) 0.0869(5) 0.1008(13) 0.024(5) Uani 1 1 d .
H5A H 0.4699 0.0793 0.0574 0.029 Uiso 1 1 calc R
C6 C 0.5039(15) 0.1066(5) 0.1650(13) 0.028(5) Uani 1 1 d .
C7 C 0.4755(13) 0.1186(4) 0.2246(13) 0.021(4) Uani 1 1 d .
H7A H 0.5126 0.1322 0.2675 0.025 Uiso 1 1 calc R
C8 C 0.3899(13) 0.1112(4) 0.2246(13) 0.022(4) Uani 1 1 d .
C9 C 0.3561(13) 0.1251(5) 0.2834(13) 0.024(5) Uani 1 1 d .
C10 C 0.2796(14) 0.1137(5) 0.2899(13) 0.025(5) Uani 1 1 d .
C11 C 0.2463(13) 0.1270(4) 0.3462(13) 0.022(4) Uani 1 1 d .
H11A H 0.1916 0.1203 0.3459 0.027 Uiso 1 1 calc R
C12 C 0.2903(13) 0.1498(5) 0.4026(14) 0.029(5) Uani 1 1 d .
H12A H 0.2677 0.1577 0.4428 0.035 Uiso 1 1 calc R
C13 C 0.3692(14) 0.1612(5) 0.4004(14) 0.026(5) Uani 1 1 d U
C14 C 0.4037(13) 0.1490(4) 0.3416(13) 0.021(4) Uani 1 1 d U
H14A H 0.4571 0.1564 0.3402 0.026 Uiso 1 1 calc R
C15 C 0.1178(15) 0.0082(5) 0.0148(16) 0.033(5) Uani 1 1 d .
H15A H 0.1578 0.0042 0.0746 0.040 Uiso 1 1 calc R
C16 C 0.0847(16) -0.0147(6) -0.0460(17) 0.041(6) Uani 1 1 d .
H16A H 0.1060 -0.0342 -0.0286 0.049 Uiso 1 1 calc R
C17 C 0.0228(16) -0.0098(6) -0.1295(15) 0.039(6) Uani 1 1 d .
H17A H -0.0008 -0.0258 -0.1697 0.047 Uiso 1 1 calc R
C18 C -0.006(2) 0.0184(6) -0.1555(17) 0.048(7) Uani 1 1 d .
H18A H -0.0505 0.0219 -0.2136 0.058 Uiso 1 1 calc R
C19 C 0.0305(17) 0.0422(5) -0.0969(17) 0.040(6) Uani 1 1 d .
H19A H 0.0122 0.0617 -0.1160 0.048 Uiso 1 1 calc R
C20 C 0.0928(15) 0.0369(5) -0.0114(16) 0.034(5) Uani 1 1 d .
C21 C 0.1284(14) 0.0622(6) 0.0518(17) 0.038(6) Uani 1 1 d .
H21A H 0.1267 0.0804 0.0179 0.046 Uiso 1 1 calc R
H21B H 0.0915 0.0652 0.0860 0.046 Uiso 1 1 calc R
C22 C 0.0537(16) 0.0697(5) 0.3362(18) 0.040(6) Uani 1 1 d .
H22A H 0.0577 0.0890 0.3157 0.048 Uiso 1 1 calc R
C23 C -0.0114(17) 0.0633(6) 0.368(2) 0.049(7) Uani 1 1 d .
H23A H -0.0526 0.0781 0.3667 0.059 Uiso 1 1 calc R
C24 C -0.0159(17) 0.0366(6) 0.3994(18) 0.050(7) Uani 1 1 d .
H24A H -0.0586 0.0325 0.4232 0.059 Uiso 1 1 calc R
C25 C 0.0424(16) 0.0147(6) 0.3973(16) 0.037(6) Uani 1 1 d .
H25A H 0.0373 -0.0045 0.4181 0.044 Uiso 1 1 calc R
C26 C 0.1062(14) 0.0198(5) 0.3665(14) 0.029(5) Uani 1 1 d .
H26A H 0.1459 0.0047 0.3663 0.035 Uiso 1 1 calc R
C27 C 0.1116(14) 0.0485(5) 0.3346(14) 0.028(5) Uani 1 1 d .
C28 C 0.1832(15) 0.0549(5) 0.3032(18) 0.038(6) Uani 1 1 d .
H28A H 0.2386 0.0598 0.3553 0.046 Uiso 1 1 calc R
H28B H 0.1944 0.0371 0.2745 0.046 Uiso 1 1 calc R
C29 C 0.7511(18) 0.0528(7) 0.2118(18) 0.060(9) Uani 1 1 d .
H29A H 0.8042 0.0649 0.2212 0.072 Uiso 1 1 calc R
H29B H 0.7715 0.0341 0.2451 0.072 Uiso 1 1 calc R
C30 C 0.701(3) 0.0459(8) 0.1099(18) 0.083(13) Uani 1 1 d .
H30A H 0.7407 0.0353 0.0888 0.125 Uiso 1 1 calc R
H30B H 0.6819 0.0643 0.0765 0.125 Uiso 1 1 calc R
H30C H 0.6489 0.0337 0.1004 0.125 Uiso 1 1 calc R
C31 C 0.7499(16) 0.0783(6) 0.3727(14) 0.042(6) Uani 1 1 d .
H31A H 0.7731 0.0592 0.4016 0.051 Uiso 1 1 calc R
H31B H 0.8014 0.0906 0.3781 0.051 Uiso 1 1 calc R
C32 C 0.7009(19) 0.0931(7) 0.4218(16) 0.050(7) Uani 1 1 d .
H32A H 0.7410 0.0956 0.4848 0.075 Uiso 1 1 calc R
H32B H 0.6503 0.0809 0.4176 0.075 Uiso 1 1 calc R
H32C H 0.6795 0.1124 0.3950 0.075 Uiso 1 1 calc R
C33 C 0.5991(18) 0.0454(6) 0.2531(19) 0.047(7) Uani 1 1 d .
H33A H 0.5585 0.0554 0.2753 0.056 Uiso 1 1 calc R
H33B H 0.5637 0.0401 0.1900 0.056 Uiso 1 1 calc R
C34 C 0.632(2) 0.0164(6) 0.307(2) 0.058(8) Uani 1 1 d .
H34A H 0.5801 0.0042 0.3007 0.086 Uiso 1 1 calc R
H34B H 0.6652 0.0211 0.3706 0.086 Uiso 1 1 calc R
H34C H 0.6696 0.0056 0.2846 0.086 Uiso 1 1 calc R
C36 C 0.423(4) 0.1530(18) -0.011(5) 0.23(3) Uani 1 1 d DU
H36A H 0.3797 0.1472 -0.0705 0.342 Uiso 1 1 calc R
H36B H 0.4151 0.1739 -0.0016 0.342 Uiso 1 1 calc R
H36C H 0.4128 0.1414 0.0345 0.342 Uiso 1 1 calc R
C35 C 0.516(3) 0.1476(11) -0.0041(14) 0.56(14) Uani 1 1 d D
H35A H 0.5280 0.1595 -0.0490 0.670 Uiso 1 1 calc R
H35B H 0.5253 0.1266 -0.0135 0.670 Uiso 1 1 calc R
C37 C 0.539(3) 0.1853(10) 0.155(3) 0.39(10) Uani 1 1 d D
H37A H 0.5160 0.2027 0.1164 0.463 Uiso 1 1 calc R
H37B H 0.4911 0.1766 0.1696 0.463 Uiso 1 1 calc R
C38 C 0.621(4) 0.1925(11) 0.239(5) 0.27(6) Uani 1 1 d D
H38A H 0.6085 0.2094 0.2695 0.402 Uiso 1 1 calc R
H38B H 0.6703 0.1973 0.2226 0.402 Uiso 1 1 calc R
H38C H 0.6369 0.1755 0.2794 0.402 Uiso 1 1 calc R
C39 C 0.644(3) 0.1713(12) 0.047(4) 0.17(2) Uani 1 1 d DU
H39A H 0.7076 0.1687 0.0854 0.198 Uiso 1 1 calc R
H39B H 0.6302 0.1572 -0.0033 0.198 Uiso 1 1 calc R
C40 C 0.635(5) 0.2018(16) 0.006(4) 0.29(6) Uani 1 1 d D
H40A H 0.6771 0.2039 -0.0219 0.433 Uiso 1 1 calc R
H40B H 0.6471 0.2166 0.0527 0.433 Uiso 1 1 calc R
H40C H 0.5743 0.2044 -0.0395 0.433 Uiso 1 1 calc R
C41 C 0.608(3) 0.1452(17) 0.578(6) 0.29(6) Uani 1 1 d D
H41A H 0.6519 0.1427 0.6405 0.353 Uiso 1 1 calc R
H41B H 0.5917 0.1252 0.5529 0.353 Uiso 1 1 calc R
C42 C 0.655(3) 0.1601(11) 0.527(3) 0.15(3) Uani 1 1 d D
H42A H 0.6956 0.1461 0.5179 0.225 Uiso 1 1 calc R
H42B H 0.6886 0.1770 0.5617 0.225 Uiso 1 1 calc R
H42C H 0.6112 0.1669 0.4693 0.225 Uiso 1 1 calc R
C43 C 0.4567(19) 0.1260(6) 0.5836(18) 0.049(7) Uani 1 1 d .
H43A H 0.3982 0.1307 0.5841 0.059 Uiso 1 1 calc R
H43B H 0.4453 0.1160 0.5263 0.059 Uiso 1 1 calc R
C44 C 0.502(3) 0.1045(8) 0.6576(19) 0.083(12) Uani 1 1 d .
H44A H 0.4664 0.0866 0.6476 0.124 Uiso 1 1 calc R
H44B H 0.5100 0.1134 0.7149 0.124 Uiso 1 1 calc R
H44C H 0.5607 0.0995 0.6586 0.124 Uiso 1 1 calc R
C45 C 0.547(4) 0.1734(16) 0.702(3) 0.20(5) Uani 1 1 d .
H45A H 0.5875 0.1587 0.7429 0.242 Uiso 1 1 calc R
H45B H 0.5804 0.1919 0.7089 0.242 Uiso 1 1 calc R
C46 C 0.480(6) 0.1782(14) 0.727(3) 0.24(6) Uani 1 1 d .
H46A H 0.5043 0.1841 0.7901 0.353 Uiso 1 1 calc R
H46B H 0.4455 0.1601 0.7195 0.353 Uiso 1 1 calc R
H46C H 0.4418 0.1938 0.6903 0.353 Uiso 1 1 calc R
C47 C 0.389(3) 0.2652(10) 0.382(3) 0.14(2) Uani 1 1 d .
H47A H 0.4200 0.2720 0.4448 0.169 Uiso 1 1 calc R
H47B H 0.4326 0.2645 0.3548 0.169 Uiso 1 1 calc R
C48 C 0.308(4) 0.2881(8) 0.326(5) 0.20(4) Uani 1 1 d .
H48A H 0.3329 0.3078 0.3276 0.299 Uiso 1 1 calc R
H48B H 0.2654 0.2887 0.3537 0.299 Uiso 1 1 calc R
H48C H 0.2787 0.2815 0.2642 0.299 Uiso 1 1 calc R
C49 C 0.238(3) 0.2302(12) 0.393(4) 0.14(2) Uani 1 1 d D
H49A H 0.1988 0.2448 0.3497 0.172 Uiso 1 1 calc R
H49B H 0.2083 0.2108 0.3783 0.172 Uiso 1 1 calc R
C50 C 0.251(4) 0.2390(17) 0.487(4) 0.20(4) Uani 1 1 d D
H50A H 0.1930 0.2392 0.4910 0.300 Uiso 1 1 calc R
H50B H 0.2770 0.2587 0.5001 0.300 Uiso 1 1 calc R
H50C H 0.2901 0.2249 0.5297 0.300 Uiso 1 1 calc R
C51 C 0.366(4) 0.2174(11) 0.230(4) 0.16(3) Uani 1 1 d .
H51A H 0.3421 0.2110 0.1670 0.244 Uiso 1 1 calc R
H51B H 0.4170 0.2050 0.2649 0.244 Uiso 1 1 calc R
H51C H 0.3857 0.2379 0.2334 0.244 Uiso 1 1 calc R
C52 C 0.299(3) 0.2149(10) 0.264(3) 0.089(12) Uani 1 1 d U
H52A H 0.2803 0.1941 0.2616 0.107 Uiso 1 1 calc R
H52B H 0.2465 0.2267 0.2266 0.107 Uiso 1 1 calc R

loop_
_atom_site_aniso_label
_atom_site_aniso_U_11
_atom_site_aniso_U_22
_atom_site_aniso_U_33
_atom_site_aniso_U_23
_atom_site_aniso_U_13
_atom_site_aniso_U_12
Pt3 0.0325(4) 0.0199(4) 0.0228(4) -0.0042(3) 0.0108(3) -0.0019(3)
Pt4 0.0252(4) 0.0307(5) 0.0302(5) 0.0056(4) 0.0174(4) 0.0020(4)
Br3 0.0658(17) 0.0276(13) 0.0345(14) -0.0075(10) 0.0090(12) -0.0113(12)
Br4 0.0365(14) 0.083(2) 0.081(2) 0.0349(18) 0.0338(15) -0.0004(14)
P5 0.049(4) 0.025(3) 0.029(3) -0.001(3) 0.014(3) 0.005(3)
P6 0.037(3) 0.034(3) 0.029(3) 0.001(3) 0.008(3) 0.005(3)
P7 0.038(3) 0.023(3) 0.040(3) 0.007(3) 0.024(3) 0.001(2)
P8 0.028(3) 0.036(3) 0.034(3) 0.005(3) 0.017(3) 0.012(2)
O3 0.022(7) 0.024(8) 0.051(10) -0.008(7) 0.019(7) -0.006(6)
O4 0.026(8) 0.024(8) 0.036(9) -0.001(7) 0.017(7) 0.003(6)
C53 0.018(10) 0.045(14) 0.020(11) -0.002(10) 0.010(9) -0.008(9)
C54 0.024(10) 0.023(11) 0.025(11) 0.009(9) 0.013(9) -0.007(8)
C55 0.023(10) 0.022(11) 0.012(10) 0.010(8) 0.002(8) 0.003(8)
C56 0.026(10) 0.021(11) 0.022(11) -0.002(8) 0.015(9) -0.005(8)
C57 0.034(12) 0.026(12) 0.025(11) -0.003(9) 0.016(10) 0.002(9)
C58 0.018(4) 0.017(4) 0.017(4) -0.001(2) 0.007(2) 0.001(2)
C59 0.027(10) 0.022(11) 0.021(10) -0.013(8) 0.023(9) -0.017(8)
C60 0.018(9) 0.031(12) 0.015(10) -0.008(9) 0.005(8) -0.009(9)
C61 0.029(11) 0.019(10) 0.008(9) 0.000(8) 0.005(8) -0.007(8)
C62 0.015(9) 0.021(11) 0.028(11) 0.004(9) 0.007(8) 0.000(8)
C63 0.030(12) 0.035(13) 0.021(11) -0.008(9) 0.011(9) -0.002(10)
C64 0.027(11) 0.026(11) 0.012(10) -0.004(8) 0.010(8) 0.000(9)
C65 0.023(10) 0.028(12) 0.016(10) 0.007(8) 0.010(8) -0.001(8)
C66 0.020(9) 0.027(11) 0.016(10) -0.004(8) 0.011(8) -0.004(8)
C67 0.044(14) 0.026(13) 0.043(14) -0.011(11) 0.025(12) -0.013(10)
C68 0.071(19) 0.051(17) 0.034(14) -0.013(12) 0.031(14) -0.034(15)
C69 0.040(15) 0.09(2) 0.043(16) -0.012(15) 0.028(13) -0.014(15)
C70 0.039(14) 0.07(2) 0.049(17) 0.018(15) 0.027(13) 0.010(14)
C71 0.032(13) 0.064(18) 0.032(14) 0.015(12) 0.012(11) 0.018(12)
C72 0.014(10) 0.049(15) 0.037(13) 0.013(11) 0.010(10) -0.001(10)
C73 0.015(10) 0.055(17) 0.045(15) 0.025(13) 0.005(10) -0.005(10)
C74 0.034(5) 0.034(6) 0.033(5) 0.000(2) 0.014(3) 0.000(2)
C75 0.06(2) 0.07(3) 0.12(3) -0.06(2) 0.01(2) 0.029(18)
C76 0.056(19) 0.037(17) 0.10(3) -0.010(17) 0.032(19) -0.042(15)
C77 0.028(14) 0.044(18) 0.10(3) 0.046(18) 0.019(16) 0.005(12)
C78 0.042(6) 0.041(6) 0.042(6) 0.001(2) 0.017(3) -0.001(2)
C79 0.029(5) 0.028(5) 0.028(5) 0.001(2) 0.011(3) -0.001(2)
C80 0.060(15) 0.010(10) 0.012(10) -0.006(8) 0.016(10) -0.002(9)
C81 0.09(2) 0.08(2) 0.046(18) 0.021(16) 0.043(17) 0.020(19)
C82 0.11(3) 0.041(17) 0.09(2) -0.024(16) 0.07(2) -0.006(17)
C83 0.08(2) 0.040(17) 0.052(18) 0.010(13) 0.033(17) 0.013(15)
C84 0.07(2) 0.05(2) 0.09(3) -0.011(18) 0.030(19) 0.006(17)
C85 0.024(13) 0.09(2) 0.056(18) 0.006(17) 0.010(13) 0.017(14)
C86 0.042(19) 0.16(4) 0.11(3) -0.04(3) 0.03(2) 0.02(2)
C87 0.055(16) 0.039(15) 0.038(15) 0.001(12) 0.015(13) -0.004(12)
C88 0.046(15) 0.066(19) 0.037(15) 0.020(13) 0.020(12) -0.002(13)
C89 0.10(2) 0.007(11) 0.033(14) -0.011(10) -0.009(14) -0.008(13)
C90 0.071(19) 0.039(16) 0.030(14) 0.005(12) 0.008(13) -0.006(14)
C91 0.026(13) 0.048(17) 0.08(2) -0.010(15) 0.014(14) 0.009(12)
C92 0.036(16) 0.16(4) 0.08(2) -0.07(3) 0.018(16) 0.02(2)
C93 0.067(19) 0.044(17) 0.051(17) 0.002(13) 0.033(15) 0.004(14)
C94 0.12(3) 0.038(18) 0.055(19) -0.032(15) 0.022(19) 0.013(18)
C95 0.029(13) 0.044(16) 0.040(15) 0.011(12) -0.004(11) 0.006(11)
C96 0.043(17) 0.07(2) 0.09(3) 0.040(19) 0.017(17) 0.015(15)
C97 0.039(14) 0.044(16) 0.041(15) 0.003(12) 0.014(12) 0.001(12)
C98 0.061(19) 0.08(2) 0.051(18) 0.005(16) 0.032(16) 0.007(16)
C99 0.051(16) 0.051(17) 0.051(17) 0.028(14) 0.027(14) 0.027(13)
C100 0.06(2) 0.049(19) 0.09(2) 0.029(17) 0.035(18) 0.034(15)
C101 0.037(13) 0.056(17) 0.030(13) 0.005(12) 0.009(11) 0.001(12)
C102 0.08(2) 0.066(19) 0.009(11) 0.002(11) 0.017(12) 0.013(16)
C103 0.030(12) 0.037(14) 0.053(16) -0.001(12) 0.015(12) 0.012(11)
C104 0.10(3) 0.09(3) 0.024(15) -0.008(15) 0.006(16) 0.04(2)
Pt1 0.0279(4) 0.0299(5) 0.0417(5) -0.0026(4) 0.0204(4) -0.0061(4)
Pt2 0.0243(4) 0.0383(5) 0.0361(5) -0.0137(4) 0.0058(4) -0.0037(4)
Br1 0.0394(15) 0.082(2) 0.087(2) -0.0089(18) 0.0377(16) -0.0190(15)
Br2 0.0524(18) 0.0515(19) 0.079(2) -0.0298(17) -0.0065(16) -0.0067(14)
P1 0.025(3) 0.041(4) 0.036(3) -0.009(3) 0.007(3) 0.006(3)
P2 0.050(4) 0.056(5) 0.072(6) 0.033(4) 0.025(4) -0.003(4)
P3 0.024(3) 0.092(7) 0.052(5) 0.013(4) 0.005(3) 0.006(4)
P4 0.048(4) 0.045(5) 0.071(6) 0.003(4) 0.004(4) 0.003(4)
O1 0.021(7) 0.032(9) 0.037(9) 0.004(7) 0.016(7) 0.002(6)
O2 0.029(8) 0.032(9) 0.044(10) 0.000(7) 0.019(7) -0.003(7)
C1 0.010(9) 0.036(13) 0.035(13) -0.006(10) 0.001(9) -0.003(9)
C2 0.024(11) 0.024(12) 0.035(13) -0.013(10) 0.015(10) -0.001(9)
C3 0.012(9) 0.036(12) 0.018(10) 0.000(9) 0.004(8) -0.002(8)
C4 0.027(10) 0.021(11) 0.007(9) -0.002(8) 0.004(8) 0.000(8)
C5 0.017(10) 0.041(13) 0.016(10) -0.002(9) 0.007(8) 0.003(9)
C6 0.038(12) 0.035(13) 0.013(10) 0.016(9) 0.013(9) 0.002(10)
C7 0.028(10) 0.021(11) 0.017(10) -0.002(8) 0.013(8) -0.009(8)
C8 0.030(11) 0.021(11) 0.013(10) -0.001(8) 0.004(8) 0.002(9)
C9 0.019(10) 0.035(13) 0.018(10) -0.008(9) 0.008(8) -0.011(9)
C10 0.029(11) 0.025(12) 0.019(10) -0.002(9) 0.008(9) -0.001(9)
C11 0.017(10) 0.024(11) 0.020(11) 0.004(8) 0.003(8) 0.001(8)
C12 0.017(10) 0.042(14) 0.021(11) 0.003(10) 0.000(9) 0.001(9)
C13 0.026(5) 0.026(5) 0.025(5) 0.000(2) 0.010(3) 0.000(2)
C14 0.021(5) 0.022(5) 0.022(5) 0.000(2) 0.009(2) 0.000(2)
C15 0.032(12) 0.029(13) 0.035(13) -0.002(10) 0.010(10) 0.006(10)
C16 0.042(14) 0.037(15) 0.051(16) 0.005(12) 0.025(13) -0.002(11)
C17 0.037(13) 0.038(14) 0.025(12) -0.006(11) -0.004(10) -0.002(11)
C18 0.070(19) 0.032(15) 0.028(13) 0.001(11) 0.005(13) -0.001(13)
C19 0.053(15) 0.017(12) 0.051(16) 0.008(11) 0.023(13) -0.001(11)
C20 0.028(12) 0.034(14) 0.041(14) -0.002(11) 0.016(11) -0.003(10)
C21 0.023(11) 0.045(15) 0.046(15) 0.002(12) 0.013(11) 0.005(10)
C22 0.037(13) 0.031(14) 0.063(17) 0.005(12) 0.032(13) 0.012(11)
C23 0.036(14) 0.042(16) 0.07(2) 0.007(14) 0.023(14) 0.005(12)
C24 0.040(15) 0.064(19) 0.049(17) 0.010(14) 0.022(13) -0.019(13)
C25 0.043(14) 0.046(15) 0.035(14) 0.000(11) 0.029(12) -0.003(11)
C26 0.028(11) 0.036(13) 0.023(11) -0.013(10) 0.008(9) 0.003(10)
C27 0.029(11) 0.032(13) 0.020(11) -0.003(9) 0.006(9) -0.009(9)
C28 0.033(13) 0.035(14) 0.062(17) 0.007(12) 0.036(13) 0.009(10)
C29 0.040(15) 0.09(2) 0.045(16) -0.024(16) 0.011(13) 0.036(15)
C30 0.11(3) 0.08(2) 0.026(15) -0.015(15) -0.005(17) 0.05(2)
C31 0.031(13) 0.064(18) 0.014(11) 0.000(11) -0.010(9) 0.017(12)
C32 0.062(17) 0.07(2) 0.019(12) -0.016(13) 0.021(12) 0.007(15)
C33 0.048(15) 0.038(15) 0.050(17) 0.018(13) 0.015(13) 0.015(12)
C34 0.07(2) 0.042(17) 0.059(19) 0.022(14) 0.023(16) 0.015(14)
C36 0.23(3) 0.23(3) 0.23(3) 0.000(2) 0.092(13) 0.000(2)
C35 0.16(6) 0.45(14) 0.7(2) 0.52(15) -0.22(9) -0.23(8)
C37 0.52(16) 0.08(4) 0.9(3) 0.24(9) 0.63(19) 0.20(7)
C38 0.14(5) 0.05(3) 0.37(10) -0.07(4) -0.15(6) 0.00(3)
C39 0.17(2) 0.17(2) 0.17(2) 0.000(2) 0.067(9) 0.000(2)
C40 0.23(9) 0.45(15) 0.15(6) 0.19(8) 0.04(6) -0.03(9)
C41 0.09(4) 0.32(9) 0.53(14) 0.34(10) 0.18(6) 0.13(5)
C42 0.07(3) 0.23(7) 0.14(4) -0.07(4) 0.02(3) 0.06(4)
C43 0.059(17) 0.044(17) 0.036(15) 0.008(12) 0.012(13) 0.009(13)
C44 0.13(3) 0.07(2) 0.026(16) 0.023(15) 0.009(18) 0.03(2)
C45 0.19(6) 0.26(8) 0.06(3) 0.10(4) -0.05(3) -0.15(6)
C46 0.50(15) 0.15(5) 0.05(3) -0.03(3) 0.10(5) -0.19(8)
C47 0.14(4) 0.11(4) 0.08(3) 0.01(3) -0.06(3) -0.05(3)
C48 0.18(6) 0.02(2) 0.29(8) 0.01(3) -0.02(5) 0.01(3)
C49 0.05(2) 0.13(4) 0.20(6) 0.06(4) 0.00(3) 0.07(3)
C50 0.12(5) 0.25(9) 0.20(8) -0.02(7) 0.03(5) 0.11(5)
C51 0.18(6) 0.07(3) 0.19(6) 0.02(4) 0.03(5) 0.02(4)
C52 0.089(12) 0.089(12) 0.089(12) 0.000(2) 0.036(5) 0.000(2)

loop_
_atom_type_symbol
_atom_type_description
_atom_type_scat_dispersion_real
_atom_type_scat_dispersion_imag
_atom_type_scat_source
C C 0.0033 0.0016 'International Tables Vol C Tables 4.2.6.8 and 6.1.1.4'
H H 0.0000 0.0000 'International Tables Vol C Tables 4.2.6.8 and 6.1.1.4'
Br Br -0.2901 2.4595 'International Tables Vol C Tables 4.2.6.8 and 6.1.1.4'
O O 0.0106 0.0060 'International Tables Vol C Tables 4.2.6.8 and 6.1.1.4'
P P 0.1023 0.0942 'International Tables Vol C Tables 4.2.6.8 and 6.1.1.4'
Pt Pt -1.7033 8.3905 'International Tables Vol C Tables 4.2.6.8 and 6.1.1.4'

loop_
_geom_angle_atom_site_label_1
_geom_angle_atom_site_label_2
_geom_angle_atom_site_label_3
_geom_angle
C58 Pt3 P5 90.1(6)
C58 Pt3 P6 89.8(6)
P5 Pt3 P6 177.2(2)
C58 Pt3 Br3 176.1(5)
P5 Pt3 Br3 87.17(17)
P6 Pt3 Br3 93.03(18)
C65 Pt4 P8 91.5(6)
C65 Pt4 P7 87.6(6)
P8 Pt4 P7 175.3(2)
C65 Pt4 Br4 175.8(6)
P8 Pt4 Br4 88.01(17)
P7 Pt4 Br4 92.55(16)
C83 P5 C81 105.0(15)
C83 P5 C85 102.6(15)
C81 P5 C85 102.7(15)
C83 P5 Pt3 121.7(11)
C81 P5 Pt3 112.9(10)
C85 P5 Pt3 109.9(10)
C89 P6 C91 102.6(15)
C89 P6 C87 103.8(13)
C91 P6 C87 106.3(13)
C89 P6 Pt3 115.6(9)
C91 P6 Pt3 111.4(11)
C87 P6 Pt3 115.8(9)
C97 P7 C93 105.6(13)
C97 P7 C95 104.9(12)
C93 P7 C95 104.1(13)
C97 P7 Pt4 114.9(9)
C93 P7 Pt4 111.8(10)
C95 P7 Pt4 114.4(8)
C103 P8 C99 104.7(13)
C103 P8 C101 103.6(12)
C99 P8 C101 102.9(13)
C103 P8 Pt4 114.6(9)
C99 P8 Pt4 117.8(8)
C101 P8 Pt4 111.6(9)
C53 O3 C80 115.7(16)
C54 O4 C73 112.3(15)
O3 C53 C54 121.2(17)
O3 C53 C62 120.0(18)
C54 C53 C62 118.5(19)
O4 C54 C53 120.5(18)
O4 C54 C55 118.0(18)
C53 C54 C55 121.4(18)
C56 C55 C60 119.6(19)
C56 C55 C54 121.6(18)
C60 C55 C54 118.7(18)
C55 C56 C57 121.0(19)
C55 C56 H56A 119.5
C57 C56 H56A 119.5
C56 C57 C58 124.7(19)
C56 C57 H57A 117.6
C58 C57 H57A 117.6
C57 C58 C59 113.0(17)
C57 C58 Pt3 124.5(14)
C59 C58 Pt3 122.5(13)
C58 C59 C60 124.4(16)
C58 C59 H59A 117.8
C60 C59 H59A 117.8
C55 C60 C59 117.1(17)
C55 C60 C61 119.8(18)
C59 C60 C61 123.0(17)
C62 C61 C66 117.1(18)
C62 C61 C60 120.9(18)
C66 C61 C60 122.0(17)
C61 C62 C63 121.1(18)
C61 C62 C53 120.1(19)
C63 C62 C53 118.8(19)
C64 C63 C62 118.7(19)
C64 C63 H63A 120.7
C62 C63 H63A 120.7
C63 C64 C65 122.4(18)
C63 C64 H64A 118.8
C65 C64 H64A 118.8
C66 C65 C64 117.7(18)
C66 C65 Pt4 118.5(15)
C64 C65 Pt4 123.7(14)
C65 C66 C61 122.8(18)
C65 C66 H66A 118.6
C61 C66 H66A 118.6
C68 C67 C72 119(2)
C68 C67 H67A 120.4
C72 C67 H67A 120.4
C69 C68 C67 121(3)
C69 C68 H68A 119.4
C67 C68 H68A 119.4
C68 C69 C70 123(2)
C68 C69 H69A 118.7
C70 C69 H69A 118.7
C71 C70 C69 117(3)
C71 C70 H70A 121.4
C69 C70 H70A 121.4
C70 C71 C72 121(3)
C70 C71 H71A 119.4
C72 C71 H71A 119.4
C71 C72 C67 119(2)
C71 C72 C73 118(2)
C67 C72 C73 123(2)
O4 C73 C72 109.0(17)
O4 C73 H73A 109.9
C72 C73 H73A 109.9
O4 C73 H73B 109.9
C72 C73 H73B 109.9
H73A C73 H73B 108.3
C79 C74 C75 121(3)
C79 C74 H74A 119.7
C75 C74 H74A 119.7
C76 C75 C74 116(3)
C76 C75 H75A 121.9
C74 C75 H75A 121.9
C77 C76 C75 122(3)
C77 C76 H76A 118.8
C75 C76 H76A 118.8
C76 C77 C78 120(3)
C76 C77 H77A 119.9
C78 C77 H77A 119.9
C77 C78 C79 122(3)
C77 C78 H78A 118.9
C79 C78 H78A 118.9
C74 C79 C78 116(2)
C74 C79 C80 122(2)
C78 C79 C80 122(2)
O3 C80 C79 108.0(17)
O3 C80 H80A 110.1
C79 C80 H80A 110.1
O3 C80 H80B 110.1
C79 C80 H80B 110.1
H80A C80 H80B 108.4
C82 C81 P5 109(2)
C82 C81 H81A 109.9
P5 C81 H81A 109.9
C82 C81 H81B 109.9
P5 C81 H81B 109.9
H81A C81 H81B 108.3
C81 C82 H82A 109.5
C81 C82 H82B 109.5
H82A C82 H82B 109.5
C81 C82 H82C 109.5
H82A C82 H82C 109.5
H82B C82 H82C 109.5
C84 C83 P5 117(2)
C84 C83 H83A 108.0
P5 C83 H83A 108.0
C84 C83 H83B 108.0
P5 C83 H83B 108.0
H83A C83 H83B 107.2
C83 C84 H84A 109.5
C83 C84 H84B 109.5
H84A C84 H84B 109.5
C83 C84 H84C 109.5
H84A C84 H84C 109.5
H84B C84 H84C 109.5
C86 C85 P5 110(2)
C86 C85 H85A 109.6
P5 C85 H85A 109.6
C86 C85 H85B 109.6
P5 C85 H85B 109.6
H85A C85 H85B 108.1
C85 C86 H86A 109.5
C85 C86 H86B 109.5
H86A C86 H86B 109.5
C85 C86 H86C 109.5
H86A C86 H86C 109.5
H86B C86 H86C 109.5
C88 C87 P6 111.0(19)
C88 C87 H87A 109.4
P6 C87 H87A 109.4
C88 C87 H87B 109.4
P6 C87 H87B 109.4
H87A C87 H87B 108.0
C87 C88 H88A 109.5
C87 C88 H88B 109.5
H88A C88 H88B 109.5
C87 C88 H88C 109.5
H88A C88 H88C 109.5
H88B C88 H88C 109.5
C90 C89 P6 118.8(18)
C90 C89 H89A 107.6
P6 C89 H89A 107.6
C90 C89 H89B 107.6
P6 C89 H89B 107.6
H89A C89 H89B 107.0
C89 C90 H90A 109.5
C89 C90 H90B 109.5
H90A C90 H90B 109.5
C89 C90 H90C 109.5
H90A C90 H90C 109.5
H90B C90 H90C 109.5
C92 C91 P6 111.8(19)
C92 C91 H91A 109.3
P6 C91 H91A 109.3
C92 C91 H91B 109.3
P6 C91 H91B 109.3
H91A C91 H91B 107.9
C91 C92 H92A 109.5
C91 C92 H92B 109.5
H92A C92 H92B 109.5
C91 C92 H92C 109.5
H92A C92 H92C 109.5
H92B C92 H92C 109.5
C94 C93 P7 115(2)
C94 C93 H93A 108.5
P7 C93 H93A 108.5
C94 C93 H93B 108.5
P7 C93 H93B 108.5
H93A C93 H93B 107.5
C93 C94 H94A 109.5
C93 C94 H94B 109.5
H94A C94 H94B 109.5
C93 C94 H94C 109.5
H94A C94 H94C 109.5
H94B C94 H94C 109.5
C96 C95 P7 113(2)
C96 C95 H95A 108.9
P7 C95 H95A 108.9
C96 C95 H95B 108.9
P7 C95 H95B 108.9
H95A C95 H95B 107.7
C95 C96 H96A 109.5
C95 C96 H96B 109.5
H96A C96 H96B 109.5
C95 C96 H96C 109.5
H96A C96 H96C 109.5
H96B C96 H96C 109.5
C98 C97 P7 114(2)
C98 C97 H97A 108.7
P7 C97 H97A 108.7
C98 C97 H97B 108.7
P7 C97 H97B 108.7
H97A C97 H97B 107.6
C97 C98 H98A 109.5
C97 C98 H98B 109.5
H98A C98 H98B 109.5
C97 C98 H98C 109.5
H98A C98 H98C 109.5
H98B C98 H98C 109.5
C100 C99 P8 119(2)
C100 C99 H99A 107.7
P8 C99 H99A 107.7
C100 C99 H99B 107.7
P8 C99 H99B 107.7
H99A C99 H99B 107.1
C99 C100 H10A 109.5
C99 C100 H10B 109.5
H10A C100 H10B 109.5
C99 C100 H10C 109.5
H10A C100 H10C 109.5
H10B C100 H10C 109.5
C102 C101 P8 112.5(17)
C102 C101 H10D 109.1
P8 C101 H10D 109.1
C102 C101 H10E 109.1
P8 C101 H10E 109.1
H10D C101 H10E 107.8
C101 C102 H10F 109.5
C101 C102 H10G 109.5
H10F C102 H10G 109.5
C101 C102 H10H 109.5
H10F C102 H10H 109.5
H10G C102 H10H 109.5
C104 C103 P8 113.1(19)
C104 C103 H10I 109.0
P8 C103 H10I 109.0
C104 C103 H10J 109.0
P8 C103 H10J 109.0
H10I C103 H10J 107.8
C103 C104 H10K 109.5
C103 C104 H10L 109.5
H10K C104 H10L 109.5
C103 C104 H10M 109.5
H10K C104 H10M 109.5
H10L C104 H10M 109.5
C6 Pt1 P2 90.8(6)
C6 Pt1 P1 91.3(6)
P2 Pt1 P1 177.9(3)
C6 Pt1 Br1 174.5(5)
P2 Pt1 Br1 92.2(2)
P1 Pt1 Br1 85.75(18)
C13 Pt2 P4 90.5(6)
C13 Pt2 P3 86.9(6)
P4 Pt2 P3 172.9(3)
C13 Pt2 Br2 177.0(6)
P4 Pt2 Br2 91.3(2)
P3 Pt2 Br2 91.5(2)
C29 P1 C31 106.0(12)
C29 P1 C33 105.1(15)
C31 P1 C33 105.0(13)
C29 P1 Pt1 111.3(12)
C31 P1 Pt1 111.2(9)
C33 P1 Pt1 117.4(8)
C39 P2 C37 119(3)
C39 P2 C35 77.6(16)
C37 P2 C35 114(2)
C39 P2 Pt1 117(2)
C37 P2 Pt1 117.2(17)
C35 P2 Pt1 103.2(17)
C41 P3 C43 98(3)
C41 P3 C45 106(4)
C43 P3 C45 103.6(17)
C41 P3 Pt2 117.6(17)
C43 P3 Pt2 117.7(9)
C45 P3 Pt2 113(2)
C49 P4 C47 111(3)
C49 P4 C52 98(2)
C47 P4 C52 107(2)
C49 P4 Pt2 109.7(15)
C47 P4 Pt2 116.2(13)
C52 P4 Pt2 113.1(14)
C2 O1 C21 114.1(17)
C1 O2 C28 112.0(17)
O2 C1 C2 121.3(19)
O2 C1 C10 119.1(19)
C2 C1 C10 119.6(19)
O1 C2 C1 123.2(18)
O1 C2 C3 116.5(17)
C1 C2 C3 120.2(18)
C8 C3 C4 119.9(18)
C8 C3 C2 119.2(18)
C4 C3 C2 120.7(18)
C5 C4 C3 121.2(18)
C5 C4 H4A 119.4
C3 C4 H4A 119.4
C4 C5 C6 119.5(18)
C4 C5 H5A 120.2
C6 C5 H5A 120.2
C7 C6 C5 120.6(19)
C7 C6 Pt1 117.5(16)
C5 C6 Pt1 121.7(15)
C6 C7 C8 121.8(19)
C6 C7 H7A 119.1
C8 C7 H7A 119.1
C3 C8 C9 120.5(18)
C3 C8 C7 116.8(18)
C9 C8 C7 122.7(18)
C10 C9 C8 119.4(18)
C10 C9 C14 119.4(18)
C8 C9 C14 121.0(17)
C11 C10 C9 119.7(19)
C11 C10 C1 119.9(19)
C9 C10 C1 120.1(19)
C12 C11 C10 121.9(19)
C12 C11 H11A 119.1
C10 C11 H11A 119.1
C11 C12 C13 120(2)
C11 C12 H12A 120.0
C13 C12 H12A 120.0
C12 C13 C14 120(2)
C12 C13 Pt2 121.1(16)
C14 C13 Pt2 119.0(15)
C13 C14 C9 118.8(18)
C13 C14 H14A 120.6
C9 C14 H14A 120.6
C20 C15 C16 120(2)
C20 C15 H15A 119.9
C16 C15 H15A 119.9
C17 C16 C15 121(2)
C17 C16 H16A 119.5
C15 C16 H16A 119.5
C16 C17 C18 119(2)
C16 C17 H17A 120.3
C18 C17 H17A 120.3
C17 C18 C19 120(2)
C17 C18 H18A 119.8
C19 C18 H18A 119.8
C20 C19 C18 120(2)
C20 C19 H19A 120.2
C18 C19 H19A 120.2
C19 C20 C15 119(2)
C19 C20 C21 119(2)
C15 C20 C21 122(2)
O1 C21 C20 108.9(19)
O1 C21 H21A 109.9
C20 C21 H21A 109.9
O1 C21 H21B 109.9
C20 C21 H21B 109.9
H21A C21 H21B 108.3
C27 C22 C23 121(2)
C27 C22 H22A 119.7
C23 C22 H22A 119.7
C24 C23 C22 120(3)
C24 C23 H23A 119.9
C22 C23 H23A 119.9
C23 C24 C25 120(2)
C23 C24 H24A 120.2
C25 C24 H24A 120.2
C26 C25 C24 122(2)
C26 C25 H25A 118.9
C24 C25 H25A 118.9
C25 C26 C27 118(2)
C25 C26 H26A 121.1
C27 C26 H26A 121.1
C22 C27 C26 120(2)
C22 C27 C28 122(2)
C26 C27 C28 119(2)
O2 C28 C27 112.0(18)
O2 C28 H28A 109.2
C27 C28 H28A 109.2
O2 C28 H28B 109.2
C27 C28 H28B 109.2
H28A C28 H28B 107.9
C30 C29 P1 111.9(19)
C30 C29 H29A 109.2
P1 C29 H29A 109.2
C30 C29 H29B 109.2
P1 C29 H29B 109.2
H29A C29 H29B 107.9
C29 C30 H30A 109.5
C29 C30 H30B 109.5
H30A C30 H30B 109.5
C29 C30 H30C 109.5
H30A C30 H30C 109.5
H30B C30 H30C 109.5
C32 C31 P1 113.6(16)
C32 C31 H31A 108.8
P1 C31 H31A 108.8
C32 C31 H31B 108.8
P1 C31 H31B 108.8
H31A C31 H31B 107.7
C31 C32 H32A 109.5
C31 C32 H32B 109.5
H32A C32 H32B 109.5
C31 C32 H32C 109.5
H32A C32 H32C 109.5
H32B C32 H32C 109.5
C34 C33 P1 118(2)
C34 C33 H33A 107.7
P1 C33 H33A 107.7
C34 C33 H33B 107.7
P1 C33 H33B 107.7
H33A C33 H33B 107.1
C33 C34 H34A 109.5
C33 C34 H34B 109.5
H34A C34 H34B 109.5
C33 C34 H34C 109.5
H34A C34 H34C 109.5
H34B C34 H34C 109.5
C35 C36 H36A 109.5
C35 C36 H36B 109.5
H36A C36 H36B 109.5
C35 C36 H36C 109.5
H36A C36 H36C 109.5
H36B C36 H36C 109.5
C36 C35 P2 105(4)
C36 C35 H35A 110.8
P2 C35 H35A 110.8
C36 C35 H35B 110.8
P2 C35 H35B 110.8
H35A C35 H35B 108.9
C38 C37 P2 98(4)
C38 C37 H37A 112.1
P2 C37 H37A 112.1
C38 C37 H37B 112.1
P2 C37 H37B 112.1
H37A C37 H37B 109.7
C37 C38 H38A 109.5
C37 C38 H38B 109.5
H38A C38 H38B 109.5
C37 C38 H38C 109.5
H38A C38 H38C 109.5
H38B C38 H38C 109.5
C40 C39 P2 125(5)
C40 C39 H39A 106.0
P2 C39 H39A 106.0
C40 C39 H39B 106.0
P2 C39 H39B 106.0
H39A C39 H39B 106.3
C39 C40 H40A 109.5
C39 C40 H40B 109.5
H40A C40 H40B 109.5
C39 C40 H40C 109.5
H40A C40 H40C 109.5
H40B C40 H40C 109.5
C42 C41 P3 122(3)
C42 C41 H41A 106.7
P3 C41 H41A 106.7
C42 C41 H41B 106.7
P3 C41 H41B 106.7
H41A C41 H41B 106.6
C41 C42 H42A 109.5
C41 C42 H42B 109.5
H42A C42 H42B 109.5
C41 C42 H42C 109.5
H42A C42 H42C 109.5
H42B C42 H42C 109.5
C44 C43 P3 118(2)
C44 C43 H43A 107.8
P3 C43 H43A 107.8
C44 C43 H43B 107.8
P3 C43 H43B 107.8
H43A C43 H43B 107.2
C43 C44 H44A 109.5
C43 C44 H44B 109.5
H44A C44 H44B 109.5
C43 C44 H44C 109.5
H44A C44 H44C 109.5
H44B C44 H44C 109.5
C46 C45 P3 115(4)
C46 C45 H45A 108.6
P3 C45 H45A 108.6
C46 C45 H45B 108.6
P3 C45 H45B 108.6
H45A C45 H45B 107.6
C45 C46 H46A 109.5
C45 C46 H46B 109.5
H46A C46 H46B 109.5
C45 C46 H46C 109.5
H46A C46 H46C 109.5
H46B C46 H46C 109.5
C48 C47 P4 109(3)
C48 C47 H47A 109.8
P4 C47 H47A 109.8
C48 C47 H47B 109.8
P4 C47 H47B 109.8
H47A C47 H47B 108.2
C47 C48 H48A 109.5
C47 C48 H48B 109.5
H48A C48 H48B 109.5
C47 C48 H48C 109.5
H48A C48 H48C 109.5
H48B C48 H48C 109.5
C50 C49 P4 112(4)
C50 C49 H49A 109.2
P4 C49 H49A 109.2
C50 C49 H49B 109.2
P4 C49 H49B 109.2
H49A C49 H49B 107.9
C49 C50 H50A 109.5
C49 C50 H50B 109.5
H50A C50 H50B 109.5
C49 C50 H50C 109.5
H50A C50 H50C 109.5
H50B C50 H50C 109.5
C52 C51 H51A 109.5
C52 C51 H51B 109.5
H51A C51 H51B 109.5
C52 C51 H51C 109.5
H51A C51 H51C 109.5
H51B C51 H51C 109.5
C51 C52 P4 110(4)
C51 C52 H52A 109.7
P4 C52 H52A 109.7
C51 C52 H52B 109.7
P4 C52 H52B 109.7
H52A C52 H52B 108.2

loop_
_geom_bond_atom_site_label_1
_geom_bond_atom_site_label_2
_geom_bond_distance
Pt3 C58 1.973(19)
Pt3 P5 2.290(6)
Pt3 P6 2.301(6)
Pt3 Br3 2.531(3)
Pt4 C65 2.039(19)
Pt4 P8 2.283(6)
Pt4 P7 2.295(6)
Pt4 Br4 2.514(3)
P5 C83 1.85(3)
P5 C81 1.86(3)
P5 C85 1.89(3)
P6 C89 1.75(3)
P6 C91 1.81(2)
P6 C87 1.83(3)
P7 C97 1.79(3)
P7 C93 1.82(3)
P7 C95 1.83(2)
P8 C103 1.77(2)
P8 C99 1.81(3)
P8 C101 1.82(2)
O3 C53 1.34(3)
O3 C80 1.42(3)
O4 C54 1.37(2)
O4 C73 1.40(3)
C53 C54 1.40(3)
C53 C62 1.46(3)
C54 C55 1.46(3)
C55 C56 1.36(3)
C55 C60 1.42(3)
C56 C57 1.38(3)
C56 H56A 0.9500
C57 C58 1.40(3)
C57 H57A 0.9500
C58 C59 1.42(2)
C59 C60 1.43(3)
C59 H59A 0.9500
C60 C61 1.43(3)
C61 C62 1.40(3)
C61 C66 1.41(3)
C62 C63 1.41(3)
C63 C64 1.38(3)
C63 H63A 0.9500
C64 C65 1.39(3)
C64 H64A 0.9500
C65 C66 1.39(3)
C66 H66A 0.9500
C67 C68 1.36(3)
C67 C72 1.40(3)
C67 H67A 0.9500
C68 C69 1.32(4)
C68 H68A 0.9500
C69 C70 1.40(4)
C69 H69A 0.9500
C70 C71 1.37(3)
C70 H70A 0.9500
C71 C72 1.40(3)
C71 H71A 0.9500
C72 C73 1.52(3)
C73 H73A 0.9900
C73 H73B 0.9900
C74 C79 1.32(3)
C74 C75 1.48(5)
C74 H74A 0.9500
C75 C76 1.41(5)
C75 H75A 0.9500
C76 C77 1.29(5)
C76 H76A 0.9500
C77 C78 1.35(4)
C77 H77A 0.9500
C78 C79 1.48(3)
C78 H78A 0.9500
C79 C80 1.51(3)
C80 H80A 0.9900
C80 H80B 0.9900
C81 C82 1.51(4)
C81 H81A 0.9900
C81 H81B 0.9900
C82 H82A 0.9800
C82 H82B 0.9800
C82 H82C 0.9800
C83 C84 1.41(4)
C83 H83A 0.9900
C83 H83B 0.9900
C84 H84A 0.9800
C84 H84B 0.9800
C84 H84C 0.9800
C85 C86 1.52(4)
C85 H85A 0.9900
C85 H85B 0.9900
C86 H86A 0.9800
C86 H86B 0.9800
C86 H86C 0.9800
C87 C88 1.53(4)
C87 H87A 0.9900
C87 H87B 0.9900
C88 H88A 0.9800
C88 H88B 0.9800
C88 H88C 0.9800
C89 C90 1.57(3)
C89 H89A 0.9900
C89 H89B 0.9900
C90 H90A 0.9800
C90 H90B 0.9800
C90 H90C 0.9800
C91 C92 1.51(4)
C91 H91A 0.9900
C91 H91B 0.9900
C92 H92A 0.9800
C92 H92B 0.9800
C92 H92C 0.9800
C93 C94 1.47(4)
C93 H93A 0.9900
C93 H93B 0.9900
C94 H94A 0.9800
C94 H94B 0.9800
C94 H94C 0.9800
C95 C96 1.54(3)
C95 H95A 0.9900
C95 H95B 0.9900
C96 H96A 0.9800
C96 H96B 0.9800
C96 H96C 0.9800
C97 C98 1.50(4)
C97 H97A 0.9900
C97 H97B 0.9900
C98 H98A 0.9800
C98 H98B 0.9800
C98 H98C 0.9800
C99 C100 1.53(3)
C99 H99A 0.9900
C99 H99B 0.9900
C100 H10A 0.9800
C100 H10B 0.9800
C100 H10C 0.9800
C101 C102 1.59(3)
C101 H10D 0.9900
C101 H10E 0.9900
C102 H10F 0.9800
C102 H10G 0.9800
C102 H10H 0.9800
C103 C104 1.57(4)
C103 H10I 0.9900
C103 H10J 0.9900
C104 H10K 0.9800
C104 H10L 0.9800
C104 H10M 0.9800
Pt1 C6 2.06(2)
Pt1 P2 2.261(8)
Pt1 P1 2.297(7)
Pt1 Br1 2.524(3)
Pt2 C13 2.03(2)
Pt2 P4 2.293(8)
Pt2 P3 2.295(8)
Pt2 Br2 2.527(3)
P1 C29 1.80(2)
P1 C31 1.81(2)
P1 C33 1.81(3)
P2 C39 1.71(6)
P2 C37 1.79(5)
P2 C35 1.804(10)
P3 C41 1.76(5)
P3 C43 1.79(3)
P3 C45 1.87(6)
P4 C49 1.82(5)
P4 C47 1.84(4)
P4 C52 1.85(4)
O1 C2 1.38(2)
O1 C21 1.41(3)
O2 C1 1.34(2)
O2 C28 1.41(3)
C1 C2 1.39(3)
C1 C10 1.45(3)
C2 C3 1.46(3)
C3 C8 1.40(3)
C3 C4 1.41(3)
C4 C5 1.39(3)
C4 H4A 0.9500
C5 C6 1.39(3)
C5 H5A 0.9500
C6 C7 1.36(3)
C7 C8 1.45(3)
C7 H7A 0.9500
C8 C9 1.44(3)
C9 C10 1.41(3)
C9 C14 1.45(3)
C10 C11 1.39(3)
C11 C12 1.38(3)
C11 H11A 0.9500
C12 C13 1.41(3)
C12 H12A 0.9500
C13 C14 1.42(3)
C14 H14A 0.9500
C15 C20 1.38(3)
C15 C16 1.39(3)
C15 H15A 0.9500
C16 C17 1.35(3)
C16 H16A 0.9500
C17 C18 1.37(3)
C17 H17A 0.9500
C18 C19 1.41(3)
C18 H18A 0.9500
C19 C20 1.38(3)
C19 H19A 0.9500
C20 C21 1.50(3)
C21 H21A 0.9900
C21 H21B 0.9900
C22 C27 1.36(3)
C22 C23 1.40(3)
C22 H22A 0.9500
C23 C24 1.34(4)
C23 H23A 0.9500
C24 C25 1.39(4)
C24 H24A 0.9500
C25 C26 1.36(3)
C25 H25A 0.9500
C26 C27 1.42(3)
C26 H26A 0.9500
C27 C28 1.49(3)
C28 H28A 0.9900
C28 H28B 0.9900
C29 C30 1.56(4)
C29 H29A 0.9900
C29 H29B 0.9900
C30 H30A 0.9800
C30 H30B 0.9800
C30 H30C 0.9800
C31 C32 1.51(3)
C31 H31A 0.9900
C31 H31B 0.9900
C32 H32A 0.9800
C32 H32B 0.9800
C32 H32C 0.9800
C33 C34 1.56(3)
C33 H33A 0.9900
C33 H33B 0.9900
C34 H34A 0.9800
C34 H34B 0.9800
C34 H34C 0.9800
C36 C35 1.520(10)
C36 H36A 0.9800
C36 H36B 0.9800
C36 H36C 0.9800
C35 H35A 0.9900
C35 H35B 0.9900
C37 C38 1.521(10)
C37 H37A 0.9900
C37 H37B 0.9900
C38 H38A 0.9800
C38 H38B 0.9800
C38 H38C 0.9800
C39 C40 1.520(10)
C39 H39A 0.9900
C39 H39B 0.9900
C40 H40A 0.9800
C40 H40B 0.9800
C40 H40C 0.9800
C41 C42 1.514(10)
C41 H41A 0.9900
C41 H41B 0.9900
C42 H42A 0.9800
C42 H42B 0.9800
C42 H42C 0.9800
C43 C44 1.50(4)
C43 H43A 0.9900
C43 H43B 0.9900
C44 H44A 0.9800
C44 H44B 0.9800
C44 H44C 0.9800
C45 C46 1.34(11)
C45 H45A 0.9900
C45 H45B 0.9900
C46 H46A 0.9800
C46 H46B 0.9800
C46 H46C 0.9800
C47 C48 1.64(6)
C47 H47A 0.9900
C47 H47B 0.9900
C48 H48A 0.9800
C48 H48B 0.9800
C48 H48C 0.9800
C49 C50 1.518(10)
C49 H49A 0.9900
C49 H49B 0.9900
C50 H50A 0.9800
C50 H50B 0.9800
C50 H50C 0.9800
C51 C52 1.44(7)
C51 H51A 0.9800
C51 H51B 0.9800
C51 H51C 0.9800
C52 H52A 0.9900
C52 H52B 0.9900

loop_
_geom_torsion_atom_site_label_1
_geom_torsion_atom_site_label_2
_geom_torsion_atom_site_label_3
_geom_torsion_atom_site_label_4
_geom_torsion
C58 Pt3 P5 C83 1.1(13)
P6 Pt3 P5 C83 -88(5)
Br3 Pt3 P5 C83 178.3(12)
C58 Pt3 P5 C81 -125.1(14)
P6 Pt3 P5 C81 146(5)
Br3 Pt3 P5 C81 52.0(13)
C58 Pt3 P5 C85 120.9(12)
P6 Pt3 P5 C85 32(5)
Br3 Pt3 P5 C85 -61.9(11)
C58 Pt3 P6 C89 -36.8(14)
P5 Pt3 P6 C89 52(5)
Br3 Pt3 P6 C89 145.9(13)
C58 Pt3 P6 C91 79.9(11)
P5 Pt3 P6 C91 169(5)
Br3 Pt3 P6 C91 -97.4(10)
C58 Pt3 P6 C87 -158.5(11)
P5 Pt3 P6 C87 -70(5)
Br3 Pt3 P6 C87 24.2(10)
C65 Pt4 P7 C97 -159.2(11)
P8 Pt4 P7 C97 122(3)
Br4 Pt4 P7 C97 25.0(10)
C65 Pt4 P7 C93 80.5(12)
P8 Pt4 P7 C93 1(3)
Br4 Pt4 P7 C93 -95.3(10)
C65 Pt4 P7 C95 -37.7(12)
P8 Pt4 P7 C95 -117(3)
Br4 Pt4 P7 C95 146.6(10)
C65 Pt4 P8 C103 132.8(11)
P7 Pt4 P8 C103 -148(3)
Br4 Pt4 P8 C103 -51.4(10)
C65 Pt4 P8 C99 9.0(13)
P7 Pt4 P8 C99 88(3)
Br4 Pt4 P8 C99 -175.2(11)
C65 Pt4 P8 C101 -109.8(11)
P7 Pt4 P8 C101 -31(3)
Br4 Pt4 P8 C101 66.1(9)
C80 O3 C53 C54 74(3)
C80 O3 C53 C62 -112(2)
C73 O4 C54 C53 91(2)
C73 O4 C54 C55 -89(2)
O3 C53 C54 O4 -5(3)
C62 C53 C54 O4 -178.9(18)
O3 C53 C54 C55 174.2(18)
C62 C53 C54 C55 0(3)
O4 C54 C55 C56 -6(3)
C53 C54 C55 C56 175(2)
O4 C54 C55 C60 172.7(17)
C53 C54 C55 C60 -7(3)
C60 C55 C56 C57 -3(3)
C54 C55 C56 C57 174.9(19)
C55 C56 C57 C58 2(3)
C56 C57 C58 C59 1(3)
C56 C57 C58 Pt3 -179.1(16)
P5 Pt3 C58 C57 90.3(17)
P6 Pt3 C58 C57 -92.5(17)
Br3 Pt3 C58 C57 44(9)
P5 Pt3 C58 C59 -89.6(16)
P6 Pt3 C58 C59 87.6(16)
Br3 Pt3 C58 C59 -136(7)
C57 C58 C59 C60 -3(3)
Pt3 C58 C59 C60 176.7(16)
C56 C55 C60 C59 1(3)
C54 C55 C60 C59 -177.2(18)
C56 C55 C60 C61 -174.9(19)
C54 C55 C60 C61 7(3)
C58 C59 C60 C55 2(3)
C58 C59 C60 C61 178.2(19)
C55 C60 C61 C62 -1(3)
C59 C60 C61 C62 -176.3(19)
C55 C60 C61 C66 179.3(18)
C59 C60 C61 C66 4(3)
C66 C61 C62 C63 -3(3)
C60 C61 C62 C63 176.7(19)
C66 C61 C62 C53 174.3(18)
C60 C61 C62 C53 -6(3)
O3 C53 C62 C61 -167.9(18)
C54 C53 C62 C61 6(3)
O3 C53 C62 C63 10(3)
C54 C53 C62 C63 -176.7(19)
C61 C62 C63 C64 -1(3)
C53 C62 C63 C64 -178.3(19)
C62 C63 C64 C65 4(3)
C63 C64 C65 C66 -3(3)
C63 C64 C65 Pt4 178.2(16)
P8 Pt4 C65 C66 99.4(15)
P7 Pt4 C65 C66 -76.0(15)
Br4 Pt4 C65 C66 16(9)
P8 Pt4 C65 C64 -81.9(17)
P7 Pt4 C65 C64 102.7(17)
Br4 Pt4 C65 C64 -166(7)
C64 C65 C66 C61 -1(3)
Pt4 C65 C66 C61 177.5(15)
C62 C61 C66 C65 4(3)
C60 C61 C66 C65 -175.5(19)
C72 C67 C68 C69 1(4)
C67 C68 C69 C70 -2(4)
C68 C69 C70 C71 2(4)
C69 C70 C71 C72 0(4)
C70 C71 C72 C67 -1(4)
C70 C71 C72 C73 -179(2)
C68 C67 C72 C71 1(4)
C68 C67 C72 C73 178(2)
C54 O4 C73 C72 177.3(19)
C71 C72 C73 O4 -45(3)
C67 C72 C73 O4 137(2)
C79 C74 C75 C76 15(4)
C74 C75 C76 C77 -17(5)
C75 C76 C77 C78 14(5)
C76 C77 C78 C79 -7(4)
C75 C74 C79 C78 -9(3)
C75 C74 C79 C80 173(2)
C77 C78 C79 C74 5(4)
C77 C78 C79 C80 -178(2)
C53 O3 C80 C79 -160.3(17)
C74 C79 C80 O3 -113(2)
C78 C79 C80 O3 70(3)
C83 P5 C81 C82 -90(2)
C85 P5 C81 C82 163(2)
Pt3 P5 C81 C82 45(3)
C81 P5 C83 C84 50(3)
C85 P5 C83 C84 157(3)
Pt3 P5 C83 C84 -80(3)
C83 P5 C85 C86 68(3)
C81 P5 C85 C86 177(3)
Pt3 P5 C85 C86 -63(3)
C89 P6 C87 C88 -64(2)
C91 P6 C87 C88 -171.9(19)
Pt3 P6 C87 C88 64(2)
C91 P6 C89 C90 67(3)
C87 P6 C89 C90 -44(3)
Pt3 P6 C89 C90 -172(2)
C89 P6 C91 C92 -173(3)
C87 P6 C91 C92 -64(3)
Pt3 P6 C91 C92 63(3)
C97 P7 C93 C94 -79(3)
C95 P7 C93 C94 171(2)
Pt4 P7 C93 C94 47(3)
C97 P7 C95 C96 -58(2)
C93 P7 C95 C96 53(2)
Pt4 P7 C95 C96 175.3(19)
C93 P7 C97 C98 -170(2)
C95 P7 C97 C98 -60(2)
Pt4 P7 C97 C98 66(2)
C103 P8 C99 C100 58(3)
C101 P8 C99 C100 -50(3)
Pt4 P8 C99 C100 -173(2)
C103 P8 C101 C102 -177.7(19)
C99 P8 C101 C102 -69(2)
Pt4 P8 C101 C102 58(2)
C99 P8 C103 C104 73(2)
C101 P8 C103 C104 -179(2)
Pt4 P8 C103 C104 -57(2)
C6 Pt1 P1 C29 132.1(12)
P2 Pt1 P1 C29 -40(8)
Br1 Pt1 P1 C29 -52.6(11)
C6 Pt1 P1 C31 -110.0(11)
P2 Pt1 P1 C31 78(8)
Br1 Pt1 P1 C31 65.3(9)
C6 Pt1 P1 C33 11.0(13)
P2 Pt1 P1 C33 -161(8)
Br1 Pt1 P1 C33 -173.7(11)
C6 Pt1 P2 C39 -148(2)
P1 Pt1 P2 C39 23(9)
Br1 Pt1 P2 C39 36(2)
C6 Pt1 P2 C37 60.9(18)
P1 Pt1 P2 C37 -128(8)
Br1 Pt1 P2 C37 -114.5(17)
C6 Pt1 P2 C35 -65.6(19)
P1 Pt1 P2 C35 106(8)
Br1 Pt1 P2 C35 119.1(18)
C13 Pt2 P3 C41 87(4)
P4 Pt2 P3 C41 156(4)
Br2 Pt2 P3 C41 -91(4)
C13 Pt2 P3 C43 -29.4(13)
P4 Pt2 P3 C43 40(3)
Br2 Pt2 P3 C43 153.1(11)
C13 Pt2 P3 C45 -150(2)
P4 Pt2 P3 C45 -80(3)
Br2 Pt2 P3 C45 33(2)
C13 Pt2 P4 C49 79(2)
P3 Pt2 P4 C49 10(4)
Br2 Pt2 P4 C49 -103(2)
C13 Pt2 P4 C47 -154(2)
P3 Pt2 P4 C47 137(3)
Br2 Pt2 P4 C47 24(2)
C13 Pt2 P4 C52 -28.8(16)
P3 Pt2 P4 C52 -98(3)
Br2 Pt2 P4 C52 148.9(15)
C28 O2 C1 C2 90(3)
C28 O2 C1 C10 -91(2)
C21 O1 C2 C1 64(3)
C21 O1 C2 C3 -120(2)
O2 C1 C2 O1 -1(3)
C10 C1 C2 O1 -179.9(19)
O2 C1 C2 C3 -177(2)
C10 C1 C2 C3 4(3)
O1 C2 C3 C8 -173.9(18)
C1 C2 C3 C8 2(3)
O1 C2 C3 C4 1(3)
C1 C2 C3 C4 178(2)
C8 C3 C4 C5 2(3)
C2 C3 C4 C5 -173(2)
C3 C4 C5 C6 1(3)
C4 C5 C6 C7 -3(3)
C4 C5 C6 Pt1 171.5(15)
P2 Pt1 C6 C7 -83.1(16)
P1 Pt1 C6 C7 97.3(16)
Br1 Pt1 C6 C7 40(8)
P2 Pt1 C6 C5 102.3(17)
P1 Pt1 C6 C5 -77.4(17)
Br1 Pt1 C6 C5 -135(6)
C5 C6 C7 C8 1(3)
Pt1 C6 C7 C8 -173.9(15)
C4 C3 C8 C9 174.5(19)
C2 C3 C8 C9 -10(3)
C4 C3 C8 C7 -4(3)
C2 C3 C8 C7 171.1(19)
C6 C7 C8 C3 3(3)
C6 C7 C8 C9 -176(2)
C3 C8 C9 C10 11(3)
C7 C8 C9 C10 -169.9(19)
C3 C8 C9 C14 -173.9(19)
C7 C8 C9 C14 5(3)
C8 C9 C10 C11 -179.7(19)
C14 C9 C10 C11 6(3)
C8 C9 C10 C1 -5(3)
C14 C9 C10 C1 -179.6(19)
O2 C1 C10 C11 -7(3)
C2 C1 C10 C11 172(2)
O2 C1 C10 C9 178(2)
C2 C1 C10 C9 -3(3)
C9 C10 C11 C12 -6(3)
C1 C10 C11 C12 179(2)
C10 C11 C12 C13 4(3)
C11 C12 C13 C14 -1(3)
C11 C12 C13 Pt2 179.2(15)
P4 Pt2 C13 C12 -83.9(17)
P3 Pt2 C13 C12 89.5(17)
Br2 Pt2 C13 C12 147(11)
P4 Pt2 C13 C14 96.4(16)
P3 Pt2 C13 C14 -90.2(16)
Br2 Pt2 C13 C14 -33(13)
C12 C13 C14 C9 1(3)
Pt2 C13 C14 C9 -179.3(15)
C10 C9 C14 C13 -3(3)
C8 C9 C14 C13 -177.8(19)
C20 C15 C16 C17 -5(4)
C15 C16 C17 C18 2(4)
C16 C17 C18 C19 2(4)
C17 C18 C19 C20 -2(4)
C18 C19 C20 C15 0(4)
C18 C19 C20 C21 -178(2)
C16 C15 C20 C19 4(3)
C16 C15 C20 C21 -179(2)
C2 O1 C21 C20 175.2(18)
C19 C20 C21 O1 -149(2)
C15 C20 C21 O1 34(3)
C27 C22 C23 C24 2(4)
C22 C23 C24 C25 -3(4)
C23 C24 C25 C26 2(4)
C24 C25 C26 C27 -1(4)
C23 C22 C27 C26 -1(4)
C23 C22 C27 C28 -179(2)
C25 C26 C27 C22 0(3)
C25 C26 C27 C28 178(2)
C1 O2 C28 C27 163(2)
C22 C27 C28 O2 -27(3)
C26 C27 C28 O2 155.5(19)
C31 P1 C29 C30 -180(3)
C33 P1 C29 C30 69(3)
Pt1 P1 C29 C30 -59(3)
C29 P1 C31 C32 -177(2)
C33 P1 C31 C32 -66(2)
Pt1 P1 C31 C32 62(2)
C29 P1 C33 C34 59(3)
C31 P1 C33 C34 -53(2)
Pt1 P1 C33 C34 -176.8(19)
C39 P2 C35 C36 -141(5)
C37 P2 C35 C36 -25(5)
Pt1 P2 C35 C36 104(4)
C39 P2 C37 C38 -83(5)
C35 P2 C37 C38 -172(4)
Pt1 P2 C37 C38 68(5)
C37 P2 C39 C40 -19(6)
C35 P2 C39 C40 92(6)
Pt1 P2 C39 C40 -169(5)
C43 P3 C41 C42 145(7)
C45 P3 C41 C42 -109(7)
Pt2 P3 C41 C42 18(9)
C41 P3 C43 C44 60(4)
C45 P3 C43 C44 -48(4)
Pt2 P3 C43 C44 -173(2)
C41 P3 C45 C46 -163(5)
C43 P3 C45 C46 -61(6)
Pt2 P3 C45 C46 67(5)
C49 P4 C47 C48 -39(5)
C52 P4 C47 C48 67(5)
Pt2 P4 C47 C48 -166(4)
C47 P4 C49 C50 -71(5)
C52 P4 C49 C50 176(5)
Pt2 P4 C49 C50 58(5)
C49 P4 C52 C51 167(4)
C47 P4 C52 C51 52(4)
Pt2 P4 C52 C51 -77(4)
